data_4306409
loop_
_publ_author_name
'Jos\'e Ruiz'
'Venancio Rodr\'iguez'
'Natalia Cutillas'
'Gregorio L\'opez'
'Delia Bautista'

_publ_section_title
;
Acetonimine and 4-Imino-2-methylpentan-2-amino Platinum(II) Complexes:
Synthesis and in Vitro Antitumor Activity
;
_journal_name_full 'Inorganic Chemistry'
_journal_page_first 10025
_journal_page_last 10036
_journal_paper_doi 10.1021/ic8012359
_journal_volume 47
_journal_year 2008
_chemical_formula_sum 'C36 H46 Cl N2 O6 P Pt'
_chemical_formula_weight 864.26
_chemical_name_systematic
; 
 ? 
;
_space_group_IT_number 2
_symmetry_cell_setting triclinic
_symmetry_space_group_name_Hall '-P 1'
_symmetry_space_group_name_H-M 'P -1'
_atom_sites_solution_hydrogens geom
_atom_sites_solution_primary direct
_atom_sites_solution_secondary difmap
_audit_creation_method SHELXL-97
_cell_angle_alpha 70.351(2)
_cell_angle_beta 77.702(2)
_cell_angle_gamma 85.013(2)
_cell_formula_units_Z 2
_cell_length_a 9.5629(4)
_cell_length_b 12.3783(5)
_cell_length_c 16.8813(7)
_cell_measurement_reflns_used 8040
_cell_measurement_temperature 100(2)
_cell_measurement_theta_max 28.09
_cell_measurement_theta_min 2.31
_cell_volume 1838.48(13)
_computing_cell_refinement 'Bruker SAINT'
_computing_data_collection 'Bruker SMART'
_computing_data_reduction 'Bruker SAINT'
_computing_molecular_graphics 'Bruker SHELXTL'
_computing_publication_material 'Bruker SHELXTL'
_computing_structure_refinement 'SHELXL-97 (Sheldrick, 1997)'
_computing_structure_solution 'SHELXS-97 (Sheldrick, 1990)'
_diffrn_ambient_temperature 100(2)
_diffrn_detector_area_resol_mean 8.26
_diffrn_measured_fraction_theta_full 0.993
_diffrn_measured_fraction_theta_max 0.919
_diffrn_measurement_device_type 'Bruker SMART APEX CCD'
_diffrn_measurement_method \w-scan
_diffrn_radiation_monochromator graphite
_diffrn_radiation_source 'fine-focus sealed tube'
_diffrn_radiation_type MoK\a
_diffrn_radiation_wavelength 0.71073
_diffrn_reflns_av_R_equivalents 0.0178
_diffrn_reflns_av_sigmaI/netI 0.0229
_diffrn_reflns_limit_h_max 12
_diffrn_reflns_limit_h_min -12
_diffrn_reflns_limit_k_max 16
_diffrn_reflns_limit_k_min -16
_diffrn_reflns_limit_l_max 22
_diffrn_reflns_limit_l_min -22
_diffrn_reflns_number 21245
_diffrn_reflns_theta_full 26.00
_diffrn_reflns_theta_max 28.09
_diffrn_reflns_theta_min 1.75
_exptl_absorpt_coefficient_mu 3.978
_exptl_absorpt_correction_T_max 0.7414
_exptl_absorpt_correction_T_min 0.6486
_exptl_absorpt_correction_type multi-scan
_exptl_absorpt_process_details SADABS
_exptl_crystal_colour colourless
_exptl_crystal_density_diffrn 1.561
_exptl_crystal_density_method 'not measured'
_exptl_crystal_description block
_exptl_crystal_F_000 868
_exptl_crystal_size_max 0.17
_exptl_crystal_size_mid 0.12
_exptl_crystal_size_min 0.08
_refine_diff_density_max 1.206
_refine_diff_density_min -0.779
_refine_diff_density_rms 0.090
_refine_ls_extinction_method none
_refine_ls_goodness_of_fit_ref 1.060
_refine_ls_hydrogen_treatment 'NH free, rigid methyls, others riding'
_refine_ls_matrix_type full
_refine_ls_number_parameters 435
_refine_ls_number_reflns 8230
_refine_ls_number_restraints 6
_refine_ls_restrained_S_all 1.060
_refine_ls_R_factor_all 0.0207
_refine_ls_R_factor_gt 0.0199
_refine_ls_shift/su_max 0.002
_refine_ls_shift/su_mean 0.000
_refine_ls_structure_factor_coef Fsqd
_refine_ls_weighting_details 'calc w=1/[\s^2^(Fo^2^)+(0.0243P)^2^+1.6080P] where P=(Fo^2^+2Fc^2^)/3'
_refine_ls_weighting_scheme calc
_refine_ls_wR_factor_gt 0.0476
_refine_ls_wR_factor_ref 0.0480
_reflns_number_gt 7971
_reflns_number_total 8230
_reflns_threshold_expression >2sigma(I)
_cod_data_source_file ic8012359_si_001_5.cif
_cod_data_source_block vrr539s
_cod_depositor_comments
;
The following automatic conversions were performed:
'_symmetry_cell_setting' value 'Triclinic' changed to 'triclinic'
according to '/home/saulius/struct/CIF-dictionaries/cif_core.dic'
dictionary named 'cif_core.dic' version 2.4.1 from 2010-06-29.

Automatic conversion script
Id: cif_fix_enum 1527 2010-12-29 10:47:43Z saulius 
;
_cod_database_code 4306409

loop_
_symmetry_equiv_pos_as_xyz
'x, y, z'
'-x, -y, -z'

loop_
_atom_site_label
_atom_site_type_symbol
_atom_site_fract_x
_atom_site_fract_y
_atom_site_fract_z
_atom_site_U_iso_or_equiv
_atom_site_adp_type
_atom_site_occupancy
_atom_site_symmetry_multiplicity
_atom_site_calc_flag
_atom_site_refinement_flags
_atom_site_disorder_assembly
_atom_site_disorder_group
Pt1 Pt 0.688573(8) 0.643488(7) 0.693274(5) 0.01078(3) Uani 1 1 d . . .
P1 P 0.54305(6) 0.77800(5) 0.72852(4) 0.01079(11) Uani 1 1 d . . .
N1 N 0.8434(2) 0.52451(16) 0.65740(12) 0.0140(4) Uani 1 1 d . . .
N2 N 0.5803(2) 0.64904(17) 0.59659(13) 0.0148(4) Uani 1 1 d . . .
H02 H 0.615(3) 0.694(2) 0.5480(19) 0.015(7) Uiso 1 1 d . . .
C1 C 0.8072(2) 0.6223(2) 0.78342(14) 0.0141(4) Uani 1 1 d . . .
C2 C 0.9059(2) 0.5290(2) 0.78876(15) 0.0173(5) Uani 1 1 d . . .
C3 C 1.0062(3) 0.5057(2) 0.84136(16) 0.0225(5) Uani 1 1 d . . .
H3 H 1.0725 0.4437 0.8423 0.027 Uiso 1 1 calc R . .
C4 C 1.0101(3) 0.5726(2) 0.89249(16) 0.0237(5) Uani 1 1 d . . .
H4 H 1.0795 0.5575 0.9278 0.028 Uiso 1 1 calc R . .
C5 C 0.9114(3) 0.6617(2) 0.89109(15) 0.0211(5) Uani 1 1 d . . .
H5 H 0.9115 0.7066 0.9269 0.025 Uiso 1 1 calc R . .
C6 C 0.8117(2) 0.6861(2) 0.83762(15) 0.0174(5) Uani 1 1 d . . .
H6 H 0.7451 0.7476 0.8379 0.021 Uiso 1 1 calc R . .
C7 C 0.8949(3) 0.4538(2) 0.73692(15) 0.0193(5) Uani 1 1 d . . .
H7A H 0.9897 0.4191 0.7216 0.023 Uiso 1 1 calc R . .
H7B H 0.8272 0.3911 0.7709 0.023 Uiso 1 1 calc R . .
C8 C 0.9649(3) 0.5925(2) 0.59405(15) 0.0189(5) Uani 1 1 d . . .
H8A H 1.0390 0.5401 0.5773 0.023 Uiso 1 1 calc R . .
H8B H 1.0052 0.6392 0.6201 0.023 Uiso 1 1 calc R . .
H8C H 0.9301 0.6426 0.5432 0.023 Uiso 1 1 calc R . .
C9 C 0.7936(3) 0.4464(2) 0.61933(17) 0.0209(5) Uani 1 1 d . . .
H9A H 0.8701 0.3912 0.6105 0.025 Uiso 1 1 calc R . .
H9B H 0.7683 0.4913 0.5641 0.025 Uiso 1 1 calc R . .
H9C H 0.7094 0.4052 0.6582 0.025 Uiso 1 1 calc R . .
C10 C 0.3975(3) 0.6215(2) 0.52503(16) 0.0216(5) Uani 1 1 d . . .
H10A H 0.3076 0.6648 0.5327 0.026 Uiso 1 1 calc R . .
H10B H 0.3777 0.5484 0.5193 0.026 Uiso 1 1 calc R . .
H10C H 0.4625 0.6662 0.4732 0.026 Uiso 1 1 calc R . .
C11 C 0.4654(2) 0.5990(2) 0.60127(15) 0.0161(4) Uani 1 1 d . . .
C12 C 0.3934(3) 0.5161(2) 0.68362(16) 0.0215(5) Uani 1 1 d . . .
H12A H 0.4513 0.5044 0.7273 0.026 Uiso 1 1 calc R . .
H12B H 0.3827 0.4428 0.6754 0.026 Uiso 1 1 calc R . .
H12C H 0.2988 0.5466 0.7023 0.026 Uiso 1 1 calc R . .
C21 C 0.6266(2) 0.91681(19) 0.69738(14) 0.0133(4) Uani 1 1 d . . .
C22 C 0.7758(2) 0.9246(2) 0.67594(15) 0.0156(4) Uani 1 1 d . . .
H22 H 0.8329 0.8582 0.6746 0.019 Uiso 1 1 calc R . .
C23 C 0.8409(3) 1.0291(2) 0.65659(16) 0.0191(5) Uani 1 1 d . . .
H23 H 0.9423 1.0339 0.6425 0.023 Uiso 1 1 calc R . .
C24 C 0.7578(3) 1.1259(2) 0.65785(16) 0.0201(5) Uani 1 1 d . . .
H24 H 0.8023 1.1968 0.6461 0.024 Uiso 1 1 calc R . .
C25 C 0.6090(3) 1.1198(2) 0.67623(16) 0.0186(5) Uani 1 1 d . . .
H25 H 0.5524 1.1869 0.6756 0.022 Uiso 1 1 calc R . .
C26 C 0.5438(2) 1.0165(2) 0.69530(14) 0.0156(4) Uani 1 1 d . . .
H26 H 0.4423 1.0130 0.7071 0.019 Uiso 1 1 calc R . .
C31 C 0.3888(2) 0.81468(19) 0.67662(14) 0.0127(4) Uani 1 1 d . . .
C32 C 0.4097(2) 0.87662(19) 0.58884(15) 0.0153(4) Uani 1 1 d . . .
H32 H 0.5030 0.9014 0.5580 0.018 Uiso 1 1 calc R . .
C33 C 0.2959(3) 0.9022(2) 0.54645(15) 0.0177(5) Uani 1 1 d . . .
H33 H 0.3109 0.9452 0.4870 0.021 Uiso 1 1 calc R . .
C34 C 0.1592(3) 0.8646(2) 0.59130(16) 0.0196(5) Uani 1 1 d . . .
H34 H 0.0809 0.8812 0.5624 0.024 Uiso 1 1 calc R . .
C35 C 0.1381(3) 0.8031(2) 0.67790(16) 0.0214(5) Uani 1 1 d . . .
H35 H 0.0449 0.7776 0.7084 0.026 Uiso 1 1 calc R . .
C36 C 0.2518(2) 0.7783(2) 0.72077(15) 0.0165(5) Uani 1 1 d . . .
H36 H 0.2360 0.7363 0.7804 0.020 Uiso 1 1 calc R . .
C41 C 0.4629(2) 0.7391(2) 0.84198(14) 0.0143(4) Uani 1 1 d . . .
C42 C 0.4230(3) 0.8202(2) 0.88377(16) 0.0224(5) Uani 1 1 d . . .
H42 H 0.4442 0.8987 0.8538 0.027 Uiso 1 1 calc R . .
C43 C 0.3522(3) 0.7868(2) 0.96896(17) 0.0289(6) Uani 1 1 d . . .
H43 H 0.3262 0.8423 0.9972 0.035 Uiso 1 1 calc R . .
C44 C 0.3197(3) 0.6725(2) 1.01259(16) 0.0259(6) Uani 1 1 d . . .
H44 H 0.2701 0.6499 1.0706 0.031 Uiso 1 1 calc R . .
C45 C 0.3592(3) 0.5911(2) 0.97197(16) 0.0217(5) Uani 1 1 d . . .
H45 H 0.3361 0.5129 1.0020 0.026 Uiso 1 1 calc R . .
C46 C 0.4326(3) 0.6237(2) 0.88737(15) 0.0182(5) Uani 1 1 d . . .
H46 H 0.4623 0.5673 0.8603 0.022 Uiso 1 1 calc R . .
O5 O 0.5650(2) 0.30089(18) 0.82145(13) 0.0333(5) Uani 1 1 d . . .
C91 C 0.3354(4) 0.2983(3) 0.9085(3) 0.0528(10) Uani 1 1 d . . .
H91A H 0.3443 0.3819 0.8864 0.063 Uiso 1 1 calc R . .
H91B H 0.3284 0.2713 0.9708 0.063 Uiso 1 1 calc R . .
H91C H 0.2493 0.2768 0.8949 0.063 Uiso 1 1 calc R . .
C92 C 0.4638(3) 0.2446(2) 0.86791(17) 0.0264(6) Uani 1 1 d . . .
C93 C 0.4596(4) 0.1174(3) 0.8885(2) 0.0358(7) Uani 1 1 d . . .
H93A H 0.3976 0.0997 0.8553 0.043 Uiso 1 1 calc R . .
H93B H 0.4218 0.0816 0.9499 0.043 Uiso 1 1 calc R . .
H93C H 0.5565 0.0877 0.8738 0.043 Uiso 1 1 calc R . .
O6 O -0.1511(7) 0.9692(6) 0.9572(5) 0.060(2) Uiso 0.470(11) 1 d PD A 1
C94 C 0.0695(9) 0.9621(8) 0.8701(7) 0.045(2) Uiso 0.470(11) 1 d PD A 1
H94A H 0.0768 0.8860 0.9125 0.054 Uiso 0.470(11) 1 calc PR A 1
H94B H 0.1567 1.0048 0.8602 0.054 Uiso 0.470(11) 1 calc PR A 1
H94C H 0.0580 0.9537 0.8162 0.054 Uiso 0.470(11) 1 calc PR A 1
C95 C -0.0552(8) 1.0248(6) 0.9024(5) 0.0346(18) Uiso 0.470(11) 1 d PD A 1
C96 C -0.0378(14) 1.1481(8) 0.8790(8) 0.078(3) Uiso 0.470(11) 1 d PD A 1
H96A H -0.1313 1.1868 0.8765 0.094 Uiso 0.470(11) 1 calc PR A 1
H96B H 0.0256 1.1762 0.8227 0.094 Uiso 0.470(11) 1 calc PR A 1
H96C H 0.0042 1.1641 0.9219 0.094 Uiso 0.470(11) 1 calc PR A 1
O6' O -0.1815(7) 0.9585(5) 0.9281(5) 0.0634(19) Uiso 0.530(11) 1 d PD A 2
C94' C 0.0508(7) 0.9650(6) 0.8443(5) 0.0388(17) Uiso 0.530(11) 1 d PD A 2
H94D H 0.0391 0.8823 0.8586 0.047 Uiso 0.530(11) 1 calc PR A 2
H94E H 0.1334 0.9782 0.8655 0.047 Uiso 0.530(11) 1 calc PR A 2
H94F H 0.0664 1.0016 0.7819 0.047 Uiso 0.530(11) 1 calc PR A 2
C95' C -0.0786(7) 1.0140(6) 0.8847(5) 0.0342(16) Uiso 0.530(11) 1 d PD A 2
C96' C -0.0930(6) 1.1421(4) 0.8524(4) 0.0289(16) Uiso 0.530(11) 1 d PD A 2
H96D H -0.1934 1.1647 0.8671 0.035 Uiso 0.530(11) 1 calc PR A 2
H96E H -0.0609 1.1701 0.7899 0.035 Uiso 0.530(11) 1 calc PR A 2
H96F H -0.0341 1.1754 0.8789 0.035 Uiso 0.530(11) 1 calc PR A 2
Cl1 Cl 0.78508(6) 0.75380(5) 0.36863(4) 0.01817(11) Uani 1 1 d . . .
O1 O 0.9325(2) 0.78155(19) 0.35402(15) 0.0390(5) Uani 1 1 d . . .
O2 O 0.7683(2) 0.63236(16) 0.41428(13) 0.0301(4) Uani 1 1 d . . .
O3 O 0.6985(2) 0.81678(16) 0.41979(13) 0.0318(4) Uani 1 1 d . . .
O4 O 0.7391(2) 0.7811(2) 0.28854(13) 0.0380(5) Uani 1 1 d . . .

loop_
_atom_site_aniso_label
_atom_site_aniso_U_11
_atom_site_aniso_U_22
_atom_site_aniso_U_33
_atom_site_aniso_U_23
_atom_site_aniso_U_13
_atom_site_aniso_U_12
Pt1 0.00922(5) 0.01074(5) 0.01230(5) -0.00317(3) -0.00280(3) -0.00050(3)
P1 0.0095(3) 0.0112(3) 0.0111(3) -0.0025(2) -0.0021(2) -0.0016(2)
N1 0.0129(9) 0.0134(9) 0.0146(9) -0.0035(7) -0.0024(7) 0.0003(7)
N2 0.0140(9) 0.0144(9) 0.0158(10) -0.0049(8) -0.0031(8) 0.0008(7)
C1 0.0091(10) 0.0177(11) 0.0132(10) -0.0020(9) -0.0009(8) -0.0029(8)
C2 0.0150(11) 0.0180(11) 0.0142(11) 0.0005(9) -0.0020(9) -0.0013(9)
C3 0.0153(12) 0.0276(13) 0.0176(12) 0.0022(10) -0.0045(9) 0.0015(10)
C4 0.0147(12) 0.0354(15) 0.0156(11) 0.0023(10) -0.0063(9) -0.0066(10)
C5 0.0176(12) 0.0316(14) 0.0124(11) -0.0033(10) -0.0023(9) -0.0080(10)
C6 0.0138(11) 0.0197(12) 0.0165(11) -0.0025(9) -0.0024(9) -0.0044(9)
C7 0.0177(12) 0.0168(11) 0.0195(12) -0.0014(9) -0.0047(9) 0.0047(9)
C8 0.0163(11) 0.0191(12) 0.0193(12) -0.0062(9) 0.0007(9) -0.0012(9)
C9 0.0214(12) 0.0178(12) 0.0267(13) -0.0111(10) -0.0054(10) 0.0007(9)
C10 0.0219(13) 0.0219(12) 0.0245(13) -0.0079(10) -0.0110(10) -0.0014(10)
C11 0.0135(11) 0.0166(11) 0.0204(12) -0.0086(9) -0.0045(9) 0.0011(9)
C12 0.0222(12) 0.0222(12) 0.0210(12) -0.0054(10) -0.0052(10) -0.0090(10)
C21 0.0147(11) 0.0118(10) 0.0128(10) -0.0021(8) -0.0037(8) -0.0030(8)
C22 0.0129(11) 0.0149(11) 0.0188(11) -0.0044(9) -0.0044(9) 0.0000(8)
C23 0.0132(11) 0.0188(12) 0.0243(12) -0.0040(10) -0.0050(9) -0.0048(9)
C24 0.0207(12) 0.0149(11) 0.0248(13) -0.0043(10) -0.0059(10) -0.0053(9)
C25 0.0214(12) 0.0127(11) 0.0211(12) -0.0041(9) -0.0060(9) 0.0025(9)
C26 0.0136(11) 0.0168(11) 0.0155(11) -0.0044(9) -0.0022(8) -0.0006(9)
C31 0.0116(10) 0.0117(10) 0.0154(11) -0.0053(8) -0.0032(8) 0.0012(8)
C32 0.0131(11) 0.0151(11) 0.0158(11) -0.0026(9) -0.0015(8) -0.0035(8)
C33 0.0187(12) 0.0175(11) 0.0157(11) -0.0028(9) -0.0056(9) 0.0009(9)
C34 0.0141(11) 0.0232(12) 0.0224(12) -0.0059(10) -0.0091(9) 0.0027(9)
C35 0.0100(11) 0.0276(13) 0.0235(12) -0.0046(10) -0.0022(9) -0.0014(9)
C36 0.0127(11) 0.0195(11) 0.0150(11) -0.0024(9) -0.0026(9) -0.0017(9)
C41 0.0113(10) 0.0191(11) 0.0121(10) -0.0039(9) -0.0029(8) -0.0008(8)
C42 0.0267(13) 0.0199(12) 0.0188(12) -0.0066(10) 0.0010(10) -0.0035(10)
C43 0.0353(16) 0.0313(15) 0.0186(13) -0.0112(11) 0.0033(11) -0.0029(12)
C44 0.0241(13) 0.0357(15) 0.0133(12) -0.0042(11) 0.0024(10) -0.0065(11)
C45 0.0192(12) 0.0227(12) 0.0180(12) 0.0013(10) -0.0032(9) -0.0071(10)
C46 0.0174(11) 0.0172(11) 0.0193(12) -0.0038(9) -0.0053(9) -0.0013(9)
O5 0.0302(11) 0.0380(12) 0.0268(10) -0.0037(9) -0.0034(8) -0.0081(9)
C91 0.0364(19) 0.0287(17) 0.073(3) -0.0060(17) 0.0121(17) 0.0037(14)
C92 0.0296(14) 0.0273(14) 0.0199(13) -0.0038(11) -0.0059(11) -0.0006(11)
C93 0.0432(18) 0.0296(15) 0.0319(16) -0.0112(13) 0.0006(13) -0.0011(13)
Cl1 0.0146(3) 0.0181(3) 0.0198(3) -0.0034(2) -0.0028(2) -0.0022(2)
O1 0.0166(10) 0.0410(12) 0.0592(15) -0.0148(11) -0.0059(9) -0.0093(9)
O2 0.0391(11) 0.0170(9) 0.0300(10) -0.0044(8) -0.0014(9) -0.0052(8)
O3 0.0376(12) 0.0227(10) 0.0294(10) -0.0083(8) 0.0030(9) 0.0048(8)
O4 0.0355(12) 0.0526(14) 0.0235(10) -0.0064(10) -0.0121(9) 0.0038(10)

loop_
_atom_type_symbol
_atom_type_description
_atom_type_scat_dispersion_real
_atom_type_scat_dispersion_imag
_atom_type_scat_source
C C 0.0033 0.0016 'International Tables Vol C Tables 4.2.6.8 and 6.1.1.4'
H H 0.0000 0.0000 'International Tables Vol C Tables 4.2.6.8 and 6.1.1.4'
N N 0.0061 0.0033 'International Tables Vol C Tables 4.2.6.8 and 6.1.1.4'
O O 0.0106 0.0060 'International Tables Vol C Tables 4.2.6.8 and 6.1.1.4'
P P 0.1023 0.0942 'International Tables Vol C Tables 4.2.6.8 and 6.1.1.4'
Cl Cl 0.1484 0.1585 'International Tables Vol C Tables 4.2.6.8 and 6.1.1.4'
Pt Pt -1.7033 8.3905 'International Tables Vol C Tables 4.2.6.8 and 6.1.1.4'

loop_
_geom_angle_atom_site_label_1
_geom_angle_atom_site_label_2
_geom_angle_atom_site_label_3
_geom_angle
_geom_angle_site_symmetry_1
_geom_angle_site_symmetry_3
_geom_angle_publ_flag
C1 Pt1 N2 173.12(8) . . ?
C1 Pt1 N1 82.04(8) . . ?
N2 Pt1 N1 91.18(7) . . ?
C1 Pt1 P1 95.37(7) . . ?
N2 Pt1 P1 91.49(5) . . ?
N1 Pt1 P1 174.92(5) . . ?
C41 P1 C31 103.26(10) . . ?
C41 P1 C21 107.39(10) . . ?
C31 P1 C21 102.14(10) . . ?
C41 P1 Pt1 114.22(8) . . ?
C31 P1 Pt1 114.63(7) . . ?
C21 P1 Pt1 113.96(8) . . ?
C9 N1 C7 108.63(19) . . ?
C9 N1 C8 108.29(18) . . ?
C7 N1 C8 109.29(18) . . ?
C9 N1 Pt1 116.55(14) . . ?
C7 N1 Pt1 106.44(14) . . ?
C8 N1 Pt1 107.47(14) . . ?
C11 N2 Pt1 129.93(18) . . ?
C6 C1 C2 116.1(2) . . ?
C6 C1 Pt1 131.21(18) . . ?
C2 C1 Pt1 112.66(16) . . ?
C3 C2 C1 121.9(2) . . ?
C3 C2 C7 121.1(2) . . ?
C1 C2 C7 117.0(2) . . ?
C4 C3 C2 120.4(2) . . ?
C5 C4 C3 119.0(2) . . ?
C4 C5 C6 120.7(2) . . ?
C5 C6 C1 121.8(2) . . ?
N1 C7 C2 109.01(19) . . ?
N2 C11 C12 121.0(2) . . ?
N2 C11 C10 121.8(2) . . ?
C12 C11 C10 117.2(2) . . ?
C22 C21 C26 119.1(2) . . ?
C22 C21 P1 119.85(17) . . ?
C26 C21 P1 121.06(17) . . ?
C23 C22 C21 120.3(2) . . ?
C24 C23 C22 119.9(2) . . ?
C23 C24 C25 120.2(2) . . ?
C26 C25 C24 120.1(2) . . ?
C25 C26 C21 120.3(2) . . ?
C36 C31 C32 119.0(2) . . ?
C36 C31 P1 121.88(17) . . ?
C32 C31 P1 119.05(17) . . ?
C33 C32 C31 120.7(2) . . ?
C32 C33 C34 119.7(2) . . ?
C35 C34 C33 119.8(2) . . ?
C34 C35 C36 120.6(2) . . ?
C35 C36 C31 120.1(2) . . ?
C42 C41 C46 119.0(2) . . ?
C42 C41 P1 122.74(18) . . ?
C46 C41 P1 118.09(17) . . ?
C43 C42 C41 120.5(2) . . ?
C44 C43 C42 119.9(2) . . ?
C45 C44 C43 120.2(2) . . ?
C44 C45 C46 120.1(2) . . ?
C45 C46 C41 120.2(2) . . ?
O5 C92 C91 121.8(3) . . ?
O5 C92 C93 122.3(3) . . ?
C91 C92 C93 115.9(3) . . ?
O6 C95 C96 125.2(8) . . ?
O6 C95 C94 118.1(7) . . ?
C96 C95 C94 115.4(8) . . ?
O6' C95' C94' 123.6(7) . . ?
O6' C95' C96' 119.0(6) . . ?
C94' C95' C96' 115.9(6) . . ?
O1 Cl1 O4 110.24(14) . . ?
O1 Cl1 O3 109.98(13) . . ?
O4 Cl1 O3 109.61(13) . . ?
O1 Cl1 O2 108.87(13) . . ?
O4 Cl1 O2 109.19(13) . . ?
O3 Cl1 O2 108.93(12) . . ?

loop_
_geom_bond_atom_site_label_1
_geom_bond_atom_site_label_2
_geom_bond_distance
_geom_bond_site_symmetry_2
_geom_bond_publ_flag
Pt1 C1 2.022(2) . ?
Pt1 N2 2.091(2) . ?
Pt1 N1 2.1370(19) . ?
Pt1 P1 2.2301(6) . ?
P1 C41 1.818(2) . ?
P1 C31 1.821(2) . ?
P1 C21 1.822(2) . ?
N1 C9 1.484(3) . ?
N1 C7 1.492(3) . ?
N1 C8 1.496(3) . ?
N2 C11 1.283(3) . ?
C1 C6 1.404(3) . ?
C1 C2 1.418(3) . ?
C2 C3 1.391(3) . ?
C2 C7 1.499(3) . ?
C3 C4 1.389(4) . ?
C4 C5 1.385(4) . ?
C5 C6 1.395(3) . ?
C10 C11 1.497(3) . ?
C11 C12 1.488(3) . ?
C21 C22 1.398(3) . ?
C21 C26 1.402(3) . ?
C22 C23 1.392(3) . ?
C23 C24 1.383(3) . ?
C24 C25 1.393(3) . ?
C25 C26 1.380(3) . ?
C31 C36 1.392(3) . ?
C31 C32 1.400(3) . ?
C32 C33 1.384(3) . ?
C33 C34 1.395(3) . ?
C34 C35 1.382(4) . ?
C35 C36 1.388(3) . ?
C41 C42 1.394(3) . ?
C41 C46 1.398(3) . ?
C42 C43 1.390(4) . ?
C43 C44 1.386(4) . ?
C44 C45 1.384(4) . ?
C45 C46 1.389(3) . ?
O5 C92 1.210(3) . ?
C91 C92 1.490(4) . ?
C92 C93 1.496(4) . ?
O6 C95 1.221(8) . ?
C94 C95 1.473(9) . ?
C95 C96 1.457(11) . ?
O6' C95' 1.204(7) . ?
C94' C95' 1.468(8) . ?
C95' C96' 1.498(8) . ?
Cl1 O1 1.4298(19) . ?
Cl1 O4 1.434(2) . ?
Cl1 O3 1.4408(19) . ?
Cl1 O2 1.4455(19) . ?

loop_
_geom_hbond_atom_site_label_D
_geom_hbond_atom_site_label_H
_geom_hbond_atom_site_label_A
_geom_hbond_distance_DH
_geom_hbond_distance_HA
_geom_hbond_distance_DA
_geom_hbond_angle_DHA
_geom_hbond_site_symmetry_A
N2 H02 O3 0.84(3) 2.21(3) 3.050(3) 177(3) .
C9 H9B O2 0.98 2.54 3.498(3) 164.4 .
C10 H10B O2 0.98 2.53 3.384(3) 145.4 2_666
